data_7150300
loop_
_publ_author_name
'Ley, Steven V.'
'Dixon, Darren J.'
'Guy, Richard T.'
'Rodr\'iguez, F\'elix'
'Sheppard, Tom D.'

_publ_section_title
;
 Michael, Michael-aldol and Michael-Michael reactions of enolate
 equivalents of butane-2,3-diacetal protected glycolic acid
 derivatives.
;
_journal_issue 22
_journal_name_full 'Organic &amp; biomolecular chemistry'
_journal_page_first 4095
_journal_page_last 4107
_journal_paper_doi 10.1039/b512410g
_journal_volume 3
_journal_year 2005
_chemical_formula_moiety 'C20 H34 O7'
_chemical_formula_sum 'C20 H34 O7'
_chemical_formula_weight 386.47
_chemical_name_systematic
;
?
;
_space_group_IT_number 19
_symmetry_cell_setting orthorhombic
_symmetry_space_group_name_Hall 'P 2ac 2ab'
_symmetry_space_group_name_H-M 'P 21 21 21'
_atom_sites_solution_hydrogens geom
_atom_sites_solution_primary direct
_atom_sites_solution_secondary difmap
_audit_creation_method SHELXL-97
_cell_angle_alpha 90.00
_cell_angle_beta 90.00
_cell_angle_gamma 90.00
_cell_formula_units_Z 4
_cell_length_a 9.2857(3)
_cell_length_b 10.4352(3)
_cell_length_c 21.1270(8)
_cell_measurement_reflns_used 41035
_cell_measurement_temperature 180(2)
_cell_measurement_theta_max 27.48
_cell_measurement_theta_min 1.00
_cell_volume 2047.17(12)
_computing_cell_refinement 'HKL Scalepack (Otwinowski & Minor 1997)'
_computing_data_collection 'Collect (Nonius B.V. 1998)'
_computing_data_reduction
;
HKL Denzo and Scalepack (Otwinowski & Minor 1997)
;
_computing_publication_material 'SHELXL-97 (Sheldrick 1997)'
_computing_structure_refinement 'SHELXL-97 (Sheldrick 1997)'
_computing_structure_solution 'SIR-92 (Altomare et al. 1994)'
_diffrn_ambient_temperature 180(2)
_diffrn_measured_fraction_theta_full 0.989
_diffrn_measured_fraction_theta_max 0.989
_diffrn_measurement_device_type 'Nonius Kappa CCD'
_diffrn_measurement_method 'Thin slice \w and \f scans'
_diffrn_radiation_source 'fine-focus sealed tube'
_diffrn_radiation_type MoK\a
_diffrn_radiation_wavelength 0.71073
_diffrn_reflns_av_R_equivalents 0.0861
_diffrn_reflns_av_sigmaI/netI 0.0596
_diffrn_reflns_limit_h_max 11
_diffrn_reflns_limit_h_min -11
_diffrn_reflns_limit_k_max 13
_diffrn_reflns_limit_k_min -13
_diffrn_reflns_limit_l_max 27
_diffrn_reflns_limit_l_min -25
_diffrn_reflns_number 12532
_diffrn_reflns_theta_full 27.38
_diffrn_reflns_theta_max 27.38
_diffrn_reflns_theta_min 4.02
_exptl_absorpt_coefficient_mu 0.094
_exptl_absorpt_correction_T_max 1.001
_exptl_absorpt_correction_T_min 0.776
_exptl_absorpt_correction_type multi-scan
_exptl_absorpt_process_details
;
multi-scan from symmetry-related measurements
Sortav (Blessing 1995)
;
_exptl_crystal_colour colourless
_exptl_crystal_density_diffrn 1.254
_exptl_crystal_density_method 'not measured'
_exptl_crystal_F_000 840
_exptl_crystal_size_max 0.32
_exptl_crystal_size_mid 0.23
_exptl_crystal_size_min 0.18
_refine_diff_density_max 0.644
_refine_diff_density_min -0.446
_refine_diff_density_rms 0.077
_refine_ls_abs_structure_details 'Flack H D (1983), Acta Cryst. A39, 876-881'
_refine_ls_abs_structure_Flack 1(2)
_refine_ls_extinction_method none
_refine_ls_goodness_of_fit_ref 1.055
_refine_ls_hydrogen_treatment mixed
_refine_ls_matrix_type full
_refine_ls_number_parameters 251
_refine_ls_number_reflns 2621
_refine_ls_number_restraints 0
_refine_ls_restrained_S_all 1.055
_refine_ls_R_factor_all 0.0955
_refine_ls_R_factor_gt 0.0685
_refine_ls_shift/su_max 0.000
_refine_ls_shift/su_mean 0.000
_refine_ls_structure_factor_coef Fsqd
_refine_ls_weighting_details 'calc w=1/[\s^2^(Fo^2^)+(0.1371P)^2^+0.2194P] where P=(Fo^2^+2Fc^2^)/3'
_refine_ls_weighting_scheme calc
_refine_ls_wR_factor_gt 0.1884
_refine_ls_wR_factor_ref 0.2063
_reflns_number_gt 1949
_reflns_number_total 2621
_reflns_threshold_expression >2sigma(I)
_cod_data_source_file b512410g.txt
_cod_data_source_block sl0438
_cod_depositor_comments
;
The following automatic conversions were performed:
'_symmetry_cell_setting' value 'Orthorhombic' changed to 'orthorhombic'
according to '/home/saulius/struct/CIF-dictionaries/cif_core.dic'
dictionary named 'cif_core.dic' version 2.4.1 from 2010-06-29.

Automatic conversion script
Id: cif_fix_enum 1527 2010-12-29 10:47:43Z saulius 
;
_cod_original_sg_symbol_H-M P2(1)2(1)2(1)
_cod_database_code 7150300

loop_
_symmetry_equiv_pos_as_xyz
'x, y, z'
'-x+1/2, -y, z+1/2'
'x+1/2, -y+1/2, -z'
'-x, y+1/2, -z+1/2'

loop_
_atom_site_label
_atom_site_type_symbol
_atom_site_fract_x
_atom_site_fract_y
_atom_site_fract_z
_atom_site_U_iso_or_equiv
_atom_site_adp_type
_atom_site_occupancy
_atom_site_symmetry_multiplicity
_atom_site_calc_flag
_atom_site_refinement_flags
_atom_site_disorder_assembly
_atom_site_disorder_group
O1 O 0.3539(4) 0.8241(3) 0.49396(14) 0.0464(8) Uani 1 1 d . . .
O2 O 0.2375(3) 0.6647(3) 0.63568(13) 0.0367(7) Uani 1 1 d . . .
O3 O 0.4649(3) 0.6764(3) 0.54851(12) 0.0355(6) Uani 1 1 d . . .
O4 O 0.2623(3) 0.4907(3) 0.56727(16) 0.0445(8) Uani 1 1 d . . .
O5 O 0.5219(3) 0.6633(3) 0.65569(14) 0.0395(7) Uani 1 1 d . . .
O6 O -0.0117(4) 0.7476(4) 0.73582(19) 0.0682(11) Uani 1 1 d . . .
O7 O -0.1222(4) 1.0269(4) 0.69868(18) 0.0675(11) Uani 1 1 d . . .
H7A H -0.0932 1.0882 0.7211 0.101 Uiso 1 1 calc R . .
C1 C 0.1909(4) 0.8838(4) 0.61111(18) 0.0336(8) Uani 1 1 d . . .
H1 H 0.1771 0.9418 0.5739 0.040 Uiso 1 1 calc R . .
C2 C 0.2235(4) 0.7510(4) 0.5839(2) 0.0362(9) Uani 1 1 d . . .
H2 H 0.1376 0.7236 0.5588 0.043 Uiso 1 1 calc R . .
C7 C -0.1639(6) 1.1714(5) 0.5759(3) 0.0561(12) Uani 1 1 d . . .
H7B H -0.2270 1.1774 0.5388 0.084 Uiso 1 1 calc R . .
H7C H -0.0789 1.2255 0.5694 0.084 Uiso 1 1 calc R . .
H7D H -0.2161 1.2004 0.6136 0.084 Uiso 1 1 calc R . .
C8 C -0.1170(6) 1.0332(4) 0.5849(2) 0.0474(11) Uani 1 1 d . . .
H8A H -0.2034 0.9776 0.5861 0.057 Uiso 1 1 calc R . .
H8B H -0.0578 1.0066 0.5482 0.057 Uiso 1 1 calc R . .
C9 C -0.0308(5) 1.0134(4) 0.64512(19) 0.0378(9) Uani 1 1 d . . .
H9 H 0.0450 1.0813 0.6473 0.045 Uiso 1 1 calc R . .
C10 C 0.0444(4) 0.8812(4) 0.64682(19) 0.0356(9) Uani 1 1 d . . .
H10 H -0.0195 0.8190 0.6243 0.043 Uiso 1 1 calc R . .
C11 C 0.0612(5) 0.8348(6) 0.7138(2) 0.0531(12) Uani 1 1 d . . .
C12 C 0.1748(6) 0.9039(7) 0.7511(2) 0.0664(16) Uani 1 1 d . . .
H12A H 0.1473 0.9951 0.7557 0.080 Uiso 1 1 calc R . .
H12B H 0.1813 0.8661 0.7940 0.080 Uiso 1 1 calc R . .
C13 C 0.3173(6) 0.8952(6) 0.7196(2) 0.0564(12) Uani 1 1 d . . .
H13A H 0.3504 0.8051 0.7211 0.068 Uiso 1 1 calc R . .
H13B H 0.3873 0.9474 0.7438 0.068 Uiso 1 1 calc R . .
C14 C 0.3182(4) 0.9407(4) 0.64976(19) 0.0351(8) Uani 1 1 d . . .
H14 H 0.4059 0.9000 0.6311 0.042 Uiso 1 1 calc R . .
C18 C 0.3449(6) 1.0870(5) 0.6427(3) 0.0547(13) Uani 1 1 d . . .
H18 H 0.2696 1.1311 0.6686 0.066 Uiso 1 1 calc R . .
C19 C 0.3301(10) 1.1353(7) 0.5777(3) 0.091(3) Uani 1 1 d . . .
H19A H 0.3591 1.2256 0.5762 0.137 Uiso 1 1 calc R . .
H19B H 0.2295 1.1274 0.5641 0.137 Uiso 1 1 calc R . .
H19C H 0.3918 1.0852 0.5493 0.137 Uiso 1 1 calc R . .
C20 C 0.4891(6) 1.1238(5) 0.6708(3) 0.0625(15) Uani 1 1 d . . .
H20A H 0.5076 1.2148 0.6628 0.094 Uiso 1 1 calc R . .
H20B H 0.5652 1.0722 0.6512 0.094 Uiso 1 1 calc R . .
H20C H 0.4878 1.1082 0.7165 0.094 Uiso 1 1 calc R . .
C21 C 0.3520(4) 0.7551(4) 0.53885(19) 0.0356(9) Uani 1 1 d . . .
C22 C 0.4723(5) 0.5930(4) 0.60374(19) 0.0365(9) Uani 1 1 d . . .
C23 C 0.3174(5) 0.5519(4) 0.6224(2) 0.0379(9) Uani 1 1 d . . .
C24 C 0.3111(5) 0.4703(4) 0.6810(2) 0.0468(10) Uani 1 1 d . . .
H24A H 0.2103 0.4564 0.6930 0.070 Uiso 1 1 calc R . .
H24B H 0.3617 0.5137 0.7156 0.070 Uiso 1 1 calc R . .
H24C H 0.3571 0.3875 0.6726 0.070 Uiso 1 1 calc R . .
C25 C 0.5700(5) 0.4837(4) 0.5840(2) 0.0423(10) Uani 1 1 d . . .
H25A H 0.6564 0.5183 0.5635 0.063 Uiso 1 1 calc R . .
H25B H 0.5188 0.4279 0.5542 0.063 Uiso 1 1 calc R . .
H25C H 0.5980 0.4342 0.6214 0.063 Uiso 1 1 calc R . .
C26 C 0.1160(6) 0.4483(6) 0.5723(3) 0.0653(15) Uani 1 1 d . . .
H26A H 0.0790 0.4274 0.5301 0.098 Uiso 1 1 calc R . .
H26B H 0.0572 0.5165 0.5910 0.098 Uiso 1 1 calc R . .
H26C H 0.1116 0.3719 0.5993 0.098 Uiso 1 1 calc R . .
C27 C 0.6668(5) 0.7106(5) 0.6507(3) 0.0498(11) Uani 1 1 d . . .
H27A H 0.6877 0.7664 0.6868 0.075 Uiso 1 1 calc R . .
H27B H 0.6773 0.7592 0.6113 0.075 Uiso 1 1 calc R . .
H27C H 0.7341 0.6382 0.6506 0.075 Uiso 1 1 calc R . .

loop_
_atom_site_aniso_label
_atom_site_aniso_U_11
_atom_site_aniso_U_22
_atom_site_aniso_U_33
_atom_site_aniso_U_23
_atom_site_aniso_U_13
_atom_site_aniso_U_12
O1 0.0543(18) 0.0485(17) 0.0363(15) 0.0086(14) 0.0010(13) 0.0053(15)
O2 0.0388(14) 0.0326(14) 0.0386(15) 0.0018(12) 0.0048(12) -0.0015(12)
O3 0.0351(14) 0.0391(14) 0.0322(14) 0.0023(12) 0.0035(11) 0.0013(13)
O4 0.0431(16) 0.0382(15) 0.0521(18) -0.0088(14) -0.0054(14) -0.0058(13)
O5 0.0375(14) 0.0419(15) 0.0389(15) -0.0012(13) -0.0024(12) -0.0066(13)
O6 0.051(2) 0.084(3) 0.070(3) 0.034(2) 0.0080(18) -0.013(2)
O7 0.066(2) 0.081(3) 0.056(2) -0.015(2) 0.0107(18) 0.000(2)
C1 0.035(2) 0.0339(18) 0.0322(18) 0.0038(16) 0.0013(16) 0.0023(17)
C2 0.038(2) 0.0326(19) 0.038(2) -0.0013(17) -0.0031(17) -0.0045(16)
C7 0.059(3) 0.045(2) 0.065(3) 0.010(2) -0.006(3) 0.002(2)
C8 0.054(3) 0.040(2) 0.048(2) -0.006(2) -0.006(2) 0.009(2)
C9 0.0356(19) 0.042(2) 0.036(2) -0.0076(18) 0.0032(17) -0.0012(17)
C10 0.0319(19) 0.042(2) 0.0331(19) -0.0001(18) 0.0041(16) -0.0005(16)
C11 0.038(2) 0.071(3) 0.051(3) 0.018(3) 0.006(2) 0.002(2)
C12 0.063(3) 0.102(5) 0.034(2) 0.017(3) -0.002(2) -0.013(3)
C13 0.059(3) 0.066(3) 0.044(2) 0.007(2) -0.006(2) -0.007(3)
C14 0.0339(19) 0.0335(19) 0.038(2) 0.0001(17) -0.0002(18) -0.0025(16)
C18 0.062(3) 0.038(2) 0.063(3) 0.004(2) -0.009(3) -0.012(2)
C19 0.144(7) 0.066(4) 0.064(3) 0.025(3) -0.023(4) -0.052(4)
C20 0.051(3) 0.041(2) 0.096(4) 0.016(3) -0.018(3) -0.012(2)
C21 0.041(2) 0.0314(19) 0.034(2) -0.0042(17) -0.0015(17) 0.0009(17)
C22 0.042(2) 0.032(2) 0.035(2) 0.0069(16) -0.0010(17) -0.0029(17)
C23 0.041(2) 0.0292(18) 0.043(2) -0.0006(17) -0.0009(19) -0.0015(17)
C24 0.050(2) 0.040(2) 0.050(2) 0.011(2) 0.009(2) 0.000(2)
C25 0.043(2) 0.039(2) 0.045(2) 0.002(2) 0.0052(19) 0.0050(18)
C26 0.052(3) 0.054(3) 0.090(4) -0.014(3) -0.009(3) -0.011(3)
C27 0.041(2) 0.053(3) 0.056(3) -0.002(2) -0.008(2) -0.010(2)

loop_
_atom_type_symbol
_atom_type_description
_atom_type_scat_dispersion_real
_atom_type_scat_dispersion_imag
_atom_type_scat_source
C C 0.0033 0.0016 'International Tables Vol C Tables 4.2.6.8 and 6.1.1.4'
H H 0.0000 0.0000 'International Tables Vol C Tables 4.2.6.8 and 6.1.1.4'
O O 0.0106 0.0060 'International Tables Vol C Tables 4.2.6.8 and 6.1.1.4'

loop_
_geom_angle_atom_site_label_1
_geom_angle_atom_site_label_2
_geom_angle_atom_site_label_3
_geom_angle
_geom_angle_site_symmetry_1
_geom_angle_site_symmetry_3
_geom_angle_publ_flag
C23 O2 C2 114.9(3) . . ?
C21 O3 C22 121.5(3) . . ?
C23 O4 C26 114.7(4) . . ?
C22 O5 C27 115.5(4) . . ?
C9 O7 H7A 109.5 . . ?
C2 C1 C14 113.1(3) . . ?
C2 C1 C10 109.8(3) . . ?
C14 C1 C10 114.6(3) . . ?
C2 C1 H1 106.2 . . ?
C14 C1 H1 106.2 . . ?
C10 C1 H1 106.2 . . ?
O2 C2 C21 115.2(3) . . ?
O2 C2 C1 107.6(3) . . ?
C21 C2 C1 111.2(3) . . ?
O2 C2 H2 107.5 . . ?
C21 C2 H2 107.5 . . ?
C1 C2 H2 107.5 . . ?
C8 C7 H7B 109.5 . . ?
C8 C7 H7C 109.5 . . ?
H7B C7 H7C 109.5 . . ?
C8 C7 H7D 109.5 . . ?
H7B C7 H7D 109.5 . . ?
H7C C7 H7D 109.5 . . ?
C9 C8 C7 112.7(4) . . ?
C9 C8 H8A 109.0 . . ?
C7 C8 H8A 109.0 . . ?
C9 C8 H8B 109.0 . . ?
C7 C8 H8B 109.0 . . ?
H8A C8 H8B 107.8 . . ?
O7 C9 C8 109.8(4) . . ?
O7 C9 C10 109.9(4) . . ?
C8 C9 C10 112.3(3) . . ?
O7 C9 H9 108.3 . . ?
C8 C9 H9 108.3 . . ?
C10 C9 H9 108.3 . . ?
C11 C10 C9 110.9(4) . . ?
C11 C10 C1 111.8(3) . . ?
C9 C10 C1 111.6(3) . . ?
C11 C10 H10 107.4 . . ?
C9 C10 H10 107.4 . . ?
C1 C10 H10 107.4 . . ?
O6 C11 C12 123.0(5) . . ?
O6 C11 C10 122.7(5) . . ?
C12 C11 C10 114.3(4) . . ?
C13 C12 C11 111.2(5) . . ?
C13 C12 H12A 109.4 . . ?
C11 C12 H12A 109.4 . . ?
C13 C12 H12B 109.4 . . ?
C11 C12 H12B 109.4 . . ?
H12A C12 H12B 108.0 . . ?
C12 C13 C14 114.4(4) . . ?
C12 C13 H13A 108.7 . . ?
C14 C13 H13A 108.7 . . ?
C12 C13 H13B 108.7 . . ?
C14 C13 H13B 108.7 . . ?
H13A C13 H13B 107.6 . . ?
C13 C14 C18 113.1(4) . . ?
C13 C14 C1 112.3(4) . . ?
C18 C14 C1 116.5(4) . . ?
C13 C14 H14 104.5 . . ?
C18 C14 H14 104.5 . . ?
C1 C14 H14 104.5 . . ?
C19 C18 C20 111.2(5) . . ?
C19 C18 C14 114.3(4) . . ?
C20 C18 C14 110.7(4) . . ?
C19 C18 H18 106.7 . . ?
C20 C18 H18 106.7 . . ?
C14 C18 H18 106.7 . . ?
C18 C19 H19A 109.5 . . ?
C18 C19 H19B 109.5 . . ?
H19A C19 H19B 109.5 . . ?
C18 C19 H19C 109.5 . . ?
H19A C19 H19C 109.5 . . ?
H19B C19 H19C 109.5 . . ?
C18 C20 H20A 109.5 . . ?
C18 C20 H20B 109.5 . . ?
H20A C20 H20B 109.5 . . ?
C18 C20 H20C 109.5 . . ?
H20A C20 H20C 109.5 . . ?
H20B C20 H20C 109.5 . . ?
O1 C21 O3 118.5(4) . . ?
O1 C21 C2 121.7(4) . . ?
O3 C21 C2 119.7(3) . . ?
O5 C22 O3 109.3(3) . . ?
O5 C22 C25 114.5(4) . . ?
O3 C22 C25 104.9(3) . . ?
O5 C22 C23 104.5(3) . . ?
O3 C22 C23 108.9(3) . . ?
C25 C22 C23 114.6(3) . . ?
O2 C23 O4 110.3(3) . . ?
O2 C23 C24 106.6(3) . . ?
O4 C23 C24 113.9(3) . . ?
O2 C23 C22 107.8(3) . . ?
O4 C23 C22 104.4(3) . . ?
C24 C23 C22 113.7(4) . . ?
C23 C24 H24A 109.5 . . ?
C23 C24 H24B 109.5 . . ?
H24A C24 H24B 109.5 . . ?
C23 C24 H24C 109.5 . . ?
H24A C24 H24C 109.5 . . ?
H24B C24 H24C 109.5 . . ?
C22 C25 H25A 109.5 . . ?
C22 C25 H25B 109.5 . . ?
H25A C25 H25B 109.5 . . ?
C22 C25 H25C 109.5 . . ?
H25A C25 H25C 109.5 . . ?
H25B C25 H25C 109.5 . . ?
O4 C26 H26A 109.5 . . ?
O4 C26 H26B 109.5 . . ?
H26A C26 H26B 109.5 . . ?
O4 C26 H26C 109.5 . . ?
H26A C26 H26C 109.5 . . ?
H26B C26 H26C 109.5 . . ?
O5 C27 H27A 109.5 . . ?
O5 C27 H27B 109.5 . . ?
H27A C27 H27B 109.5 . . ?
O5 C27 H27C 109.5 . . ?
H27A C27 H27C 109.5 . . ?
H27B C27 H27C 109.5 . . ?

loop_
_geom_bond_atom_site_label_1
_geom_bond_atom_site_label_2
_geom_bond_distance
_geom_bond_site_symmetry_2
_geom_bond_publ_flag
O1 C21 1.191(5) . ?
O2 C23 1.419(5) . ?
O2 C2 1.422(5) . ?
O3 C21 1.347(5) . ?
O3 C22 1.457(5) . ?
O4 C23 1.423(5) . ?
O4 C26 1.434(7) . ?
O5 C22 1.398(5) . ?
O5 C27 1.436(6) . ?
O6 C11 1.226(6) . ?
O7 C9 1.422(6) . ?
O7 H7A 0.8400 . ?
C1 C2 1.530(6) . ?
C1 C14 1.554(6) . ?
C1 C10 1.556(6) . ?
C1 H1 1.0000 . ?
C2 C21 1.528(6) . ?
C2 H2 1.0000 . ?
C7 C8 1.519(7) . ?
C7 H7B 0.9800 . ?
C7 H7C 0.9800 . ?
C7 H7D 0.9800 . ?
C8 C9 1.517(6) . ?
C8 H8A 0.9900 . ?
C8 H8B 0.9900 . ?
C9 C10 1.546(6) . ?
C9 H9 1.0000 . ?
C10 C11 1.504(6) . ?
C10 H10 1.0000 . ?
C11 C12 1.501(8) . ?
C12 C13 1.485(8) . ?
C12 H12A 0.9900 . ?
C12 H12B 0.9900 . ?
C13 C14 1.549(6) . ?
C13 H13A 0.9900 . ?
C13 H13B 0.9900 . ?
C14 C18 1.554(6) . ?
C14 H14 1.0000 . ?
C18 C19 1.470(8) . ?
C18 C20 1.514(7) . ?
C18 H18 1.0000 . ?
C19 H19A 0.9800 . ?
C19 H19B 0.9800 . ?
C19 H19C 0.9800 . ?
C20 H20A 0.9800 . ?
C20 H20B 0.9800 . ?
C20 H20C 0.9800 . ?
C22 C25 1.515(6) . ?
C22 C23 1.552(6) . ?
C23 C24 1.504(6) . ?
C24 H24A 0.9800 . ?
C24 H24B 0.9800 . ?
C24 H24C 0.9800 . ?
C25 H25A 0.9800 . ?
C25 H25B 0.9800 . ?
C25 H25C 0.9800 . ?
C26 H26A 0.9800 . ?
C26 H26B 0.9800 . ?
C26 H26C 0.9800 . ?
C27 H27A 0.9800 . ?
C27 H27B 0.9800 . ?
C27 H27C 0.9800 . ?

loop_
_geom_torsion_atom_site_label_1
_geom_torsion_atom_site_label_2
_geom_torsion_atom_site_label_3
_geom_torsion_atom_site_label_4
_geom_torsion
_geom_torsion_site_symmetry_1
_geom_torsion_site_symmetry_2
_geom_torsion_site_symmetry_3
_geom_torsion_site_symmetry_4
_geom_torsion_publ_flag
C23 O2 C2 C21 -33.2(5) . . . . ?
C23 O2 C2 C1 -157.9(3) . . . . ?
C14 C1 C2 O2 66.4(4) . . . . ?
C10 C1 C2 O2 -63.1(4) . . . . ?
C14 C1 C2 C21 -60.7(4) . . . . ?
C10 C1 C2 C21 169.9(3) . . . . ?
C7 C8 C9 O7 70.0(5) . . . . ?
C7 C8 C9 C10 -167.4(4) . . . . ?
O7 C9 C10 C11 -28.0(5) . . . . ?
C8 C9 C10 C11 -150.5(4) . . . . ?
O7 C9 C10 C1 -153.3(3) . . . . ?
C8 C9 C10 C1 84.2(4) . . . . ?
C2 C1 C10 C11 84.4(5) . . . . ?
C14 C1 C10 C11 -44.3(5) . . . . ?
C2 C1 C10 C9 -150.8(3) . . . . ?
C14 C1 C10 C9 80.5(4) . . . . ?
C9 C10 C11 O6 106.9(6) . . . . ?
C1 C10 C11 O6 -127.8(5) . . . . ?
C9 C10 C11 C12 -73.2(5) . . . . ?
C1 C10 C11 C12 52.0(6) . . . . ?
O6 C11 C12 C13 122.5(6) . . . . ?
C10 C11 C12 C13 -57.3(7) . . . . ?
C11 C12 C13 C14 54.1(7) . . . . ?
C12 C13 C14 C18 87.5(6) . . . . ?
C12 C13 C14 C1 -46.9(6) . . . . ?
C2 C1 C14 C13 -85.4(4) . . . . ?
C10 C1 C14 C13 41.6(5) . . . . ?
C2 C1 C14 C18 141.8(4) . . . . ?
C10 C1 C14 C18 -91.2(5) . . . . ?
C13 C14 C18 C19 -173.4(6) . . . . ?
C1 C14 C18 C19 -41.1(7) . . . . ?
C13 C14 C18 C20 60.1(6) . . . . ?
C1 C14 C18 C20 -167.6(4) . . . . ?
C22 O3 C21 O1 177.7(4) . . . . ?
C22 O3 C21 C2 -4.4(5) . . . . ?
O2 C2 C21 O1 -179.5(4) . . . . ?
C1 C2 C21 O1 -56.6(5) . . . . ?
O2 C2 C21 O3 2.6(5) . . . . ?
C1 C2 C21 O3 125.4(4) . . . . ?
C27 O5 C22 O3 -64.9(4) . . . . ?
C27 O5 C22 C25 52.4(5) . . . . ?
C27 O5 C22 C23 178.7(3) . . . . ?
C21 O3 C22 O5 -81.6(4) . . . . ?
C21 O3 C22 C25 155.2(4) . . . . ?
C21 O3 C22 C23 32.0(5) . . . . ?
C2 O2 C23 O4 -52.0(4) . . . . ?
C2 O2 C23 C24 -176.2(3) . . . . ?
C2 O2 C23 C22 61.4(4) . . . . ?
C26 O4 C23 O2 -62.1(5) . . . . ?
C26 O4 C23 C24 57.8(5) . . . . ?
C26 O4 C23 C22 -177.7(4) . . . . ?
O5 C22 C23 O2 57.5(4) . . . . ?
O3 C22 C23 O2 -59.2(4) . . . . ?
C25 C22 C23 O2 -176.4(3) . . . . ?
O5 C22 C23 O4 174.8(3) . . . . ?
O3 C22 C23 O4 58.0(4) . . . . ?
C25 C22 C23 O4 -59.1(4) . . . . ?
O5 C22 C23 C24 -60.5(4) . . . . ?
O3 C22 C23 C24 -177.2(3) . . . . ?
C25 C22 C23 C24 65.6(5) . . . . ?

loop_
_cod_related_entry_id
_cod_related_entry_database
_cod_related_entry_code
1 ChemSpider 9720289
